data_4070239
loop_
_publ_author_name
'Harb, Mohammad K.'
'Apfel, Ulf-Peter'
'K\"ubel, Joachim'
'G\"orls, Helmar'
'Felton, Greg A. N.'
'Sakamoto, Taka'
'Evans, Dennis H.'
'Glass, Richard S.'
'Lichtenberger, Dennis L.'
'El-khateeb, Mohammad'
'Weigand, Wolfgang'

_publ_section_title
;
 Preparation and Characterization of Homologous Diiron Dithiolato,
 Diselenato, and Ditellurato Complexes: [FeFe]-Hydrogenase Models
;
_journal_issue 23
_journal_name_full Organometallics
_journal_page_first 6666
_journal_paper_doi 10.1021/om900675q
_journal_volume 28
_journal_year 2009
_chemical_formula_moiety 'C11 H8 Fe2 O7 Te2'
_chemical_formula_sum 'C11 H8 Fe2 O7 Te2'
_chemical_formula_weight 619.07
_chemical_name_systematic
; 
 ? 
;
_space_group_IT_number 2
_symmetry_cell_setting triclinic
_symmetry_space_group_name_Hall '-P 1'
_symmetry_space_group_name_H-M 'P -1'
_atom_sites_solution_hydrogens geom
_atom_sites_solution_primary direct
_atom_sites_solution_secondary difmap
_audit_creation_method SHELXL-97
_cell_angle_alpha 101.493(2)
_cell_angle_beta 95.493(2)
_cell_angle_gamma 110.171(3)
_cell_formula_units_Z 2
_cell_length_a 7.7877(4)
_cell_length_b 9.0734(4)
_cell_length_c 12.6096(6)
_cell_measurement_reflns_used 5678
_cell_measurement_temperature 183(2)
_cell_measurement_theta_max 27.48
_cell_measurement_theta_min 3.31
_cell_volume 806.39(7)
_computing_cell_refinement DENZO
_computing_data_collection COLLECT
_computing_data_reduction DENZO
_computing_molecular_graphics SHELXTL/PC
_computing_publication_material SHELXL-97
_computing_structure_refinement 'SHELXL-97 (Sheldrick, 1997)'
_computing_structure_solution 'SHELXS-97 (Sheldrick, 1990)'
_diffrn_ambient_temperature 183(2)
_diffrn_measured_fraction_theta_full 0.986
_diffrn_measured_fraction_theta_max 0.986
_diffrn_measurement_device_type KappaCCD
_diffrn_measurement_method 'phi- + omega-scan'
_diffrn_radiation_monochromator graphite
_diffrn_radiation_source 'fine-focus sealed tube'
_diffrn_radiation_type MoK\a
_diffrn_radiation_wavelength 0.71073
_diffrn_reflns_av_R_equivalents 0.0364
_diffrn_reflns_av_sigmaI/netI 0.0603
_diffrn_reflns_limit_h_max 9
_diffrn_reflns_limit_h_min -10
_diffrn_reflns_limit_k_max 11
_diffrn_reflns_limit_k_min -11
_diffrn_reflns_limit_l_max 14
_diffrn_reflns_limit_l_min -16
_diffrn_reflns_number 5678
_diffrn_reflns_theta_full 27.48
_diffrn_reflns_theta_max 27.48
_diffrn_reflns_theta_min 3.31
_exptl_absorpt_coefficient_mu 5.372
_exptl_absorpt_correction_type none
_exptl_crystal_colour red-brown
_exptl_crystal_density_diffrn 2.550
_exptl_crystal_density_method 'not measured'
_exptl_crystal_description prism
_exptl_crystal_F_000 572
_exptl_crystal_size_max 0.05
_exptl_crystal_size_mid 0.05
_exptl_crystal_size_min 0.05
_refine_diff_density_max 0.785
_refine_diff_density_min -1.366
_refine_diff_density_rms 0.190
_refine_ls_extinction_method none
_refine_ls_goodness_of_fit_ref 1.046
_refine_ls_hydrogen_treatment constr
_refine_ls_matrix_type full
_refine_ls_number_parameters 199
_refine_ls_number_reflns 3644
_refine_ls_number_restraints 0
_refine_ls_restrained_S_all 1.046
_refine_ls_R_factor_all 0.0555
_refine_ls_R_factor_gt 0.0378
_refine_ls_shift/su_max 0.001
_refine_ls_shift/su_mean 0.000
_refine_ls_structure_factor_coef Fsqd
_refine_ls_weighting_details 'calc w=1/[\s^2^(Fo^2^)+(0.0377P)^2^+0.0000P] where P=(Fo^2^+2Fc^2^)/3'
_refine_ls_weighting_scheme calc
_refine_ls_wR_factor_gt 0.0788
_refine_ls_wR_factor_ref 0.0860
_reflns_number_gt 2893
_reflns_number_total 3644
_reflns_threshold_expression >2sigma(I)
_cod_data_source_file om900675q_si_002.cif
_cod_data_source_block FO3532
_cod_depositor_comments
;
The following automatic conversions were performed:

'_exptl_absorpt_correction_type' value 'NONE' changed to 'none'
according to /home/saulius/struct/CIF-dictionaries/cif_core.dic
dictionary named 'cif_core.dic' version 2.4.2 from 2011-04-26.

Automatic conversion script
Id: cif_fix_values 1715 2011-07-08 13:25:40Z adriana 
;
_cod_original_sg_symbol_Hall -P1
_cod_original_sg_symbol_H-M P-1
_cod_database_code 4070239

loop_
_symmetry_equiv_pos_as_xyz
'x, y, z'
'-x, -y, -z'

loop_
_atom_site_label
_atom_site_type_symbol
_atom_site_fract_x
_atom_site_fract_y
_atom_site_fract_z
_atom_site_U_iso_or_equiv
_atom_site_adp_type
_atom_site_occupancy
_atom_site_symmetry_multiplicity
_atom_site_calc_flag
_atom_site_refinement_flags
Te1 Te 0.18694(5) 0.12447(4) 0.13370(3) 0.02228(11) Uani 1 1 d .
Te2 Te 0.15935(5) 0.41229(4) 0.35414(3) 0.02106(11) Uani 1 1 d .
Fe1 Fe -0.01962(10) 0.11042(9) 0.27885(6) 0.02172(18) Uani 1 1 d .
Fe2 Fe 0.34530(10) 0.23025(9) 0.33340(6) 0.02008(18) Uani 1 1 d .
O1 O 0.4855(6) 0.6678(5) 0.0841(4) 0.0401(11) Uani 1 1 d .
O2 O -0.3372(6) 0.1060(6) 0.1305(4) 0.0508(13) Uani 1 1 d .
O3 O -0.0880(6) -0.2362(5) 0.2399(4) 0.0418(11) Uani 1 1 d .
O4 O -0.1546(7) 0.1224(6) 0.4887(4) 0.0508(13) Uani 1 1 d .
O5 O 0.4187(6) -0.0682(5) 0.3106(4) 0.0420(12) Uani 1 1 d .
O6 O 0.3574(7) 0.2481(5) 0.5684(4) 0.0452(12) Uani 1 1 d .
O7 O 0.7236(6) 0.4448(5) 0.3279(4) 0.0381(11) Uani 1 1 d .
C1 C 0.1711(8) 0.3157(7) 0.0581(4) 0.0269(12) Uani 1 1 d .
H1A H 0.2318 0.3097 -0.0072 0.032 Uiso 1 1 calc R
H1B H 0.0382 0.2913 0.0312 0.032 Uiso 1 1 calc R
C2 C 0.2547(7) 0.4886(6) 0.1266(5) 0.0248(12) Uani 1 1 d .
C3 C 0.1524(8) 0.5228(7) 0.2175(5) 0.0291(13) Uani 1 1 d .
H3A H 0.0204 0.4900 0.1840 0.035 Uiso 1 1 calc R
H3B H 0.2013 0.6416 0.2480 0.035 Uiso 1 1 calc R
C4 C 0.2870(9) 0.6131(7) 0.0546(5) 0.0344(14) Uani 1 1 d .
H4A H 0.2404 0.5617 -0.0249 0.041 Uiso 1 1 calc R
H4B H 0.2377 0.6987 0.0795 0.041 Uiso 1 1 calc R
C5 C 0.4696(8) 0.5596(7) 0.1562(5) 0.0288(13) Uani 1 1 d .
H5A H 0.5172 0.6173 0.2346 0.035 Uiso 1 1 calc R
H5B H 0.5262 0.4785 0.1337 0.035 Uiso 1 1 calc R
C6 C -0.2155(8) 0.1071(7) 0.1896(5) 0.0279(13) Uani 1 1 d .
C7 C -0.0598(8) -0.1008(7) 0.2550(5) 0.0279(13) Uani 1 1 d .
C8 C -0.1008(9) 0.1181(7) 0.4065(5) 0.0313(14) Uani 1 1 d .
C9 C 0.3882(8) 0.0467(7) 0.3179(5) 0.0256(12) Uani 1 1 d .
C10 C 0.3547(8) 0.2450(6) 0.4771(5) 0.0263(12) Uani 1 1 d .
C11 C 0.5734(8) 0.3631(7) 0.3308(5) 0.0256(12) Uani 1 1 d .

loop_
_atom_site_aniso_label
_atom_site_aniso_U_11
_atom_site_aniso_U_22
_atom_site_aniso_U_33
_atom_site_aniso_U_23
_atom_site_aniso_U_13
_atom_site_aniso_U_12
Te1 0.0199(2) 0.0222(2) 0.01866(19) -0.00338(14) 0.00009(14) 0.00607(16)
Te2 0.0219(2) 0.01941(19) 0.0198(2) 0.00015(14) 0.00227(15) 0.00821(16)
Fe1 0.0174(4) 0.0208(4) 0.0229(4) 0.0017(3) 0.0018(3) 0.0046(3)
Fe2 0.0176(4) 0.0193(4) 0.0199(4) 0.0003(3) -0.0009(3) 0.0064(3)
O1 0.040(3) 0.037(3) 0.044(3) 0.021(2) 0.010(2) 0.008(2)
O2 0.034(3) 0.081(4) 0.039(3) 0.005(3) -0.004(2) 0.031(3)
O3 0.042(3) 0.024(2) 0.057(3) 0.007(2) 0.005(2) 0.011(2)
O4 0.064(3) 0.040(3) 0.037(3) 0.008(2) 0.020(3) 0.004(3)
O5 0.041(3) 0.027(2) 0.060(3) 0.009(2) 0.007(2) 0.017(2)
O6 0.065(3) 0.040(3) 0.025(3) 0.008(2) -0.001(2) 0.016(3)
O7 0.020(2) 0.032(2) 0.057(3) 0.009(2) 0.003(2) 0.006(2)
C1 0.028(3) 0.033(3) 0.018(3) 0.007(2) 0.002(2) 0.011(3)
C2 0.020(3) 0.023(3) 0.023(3) 0.004(2) -0.006(2) 0.001(2)
C3 0.030(3) 0.026(3) 0.030(3) 0.012(3) 0.003(3) 0.007(3)
C4 0.035(4) 0.036(3) 0.031(3) 0.011(3) 0.004(3) 0.011(3)
C5 0.029(3) 0.031(3) 0.021(3) 0.006(2) 0.001(2) 0.006(3)
C6 0.024(3) 0.028(3) 0.030(3) 0.004(2) 0.009(3) 0.009(3)
C7 0.023(3) 0.030(3) 0.027(3) 0.004(3) 0.006(2) 0.007(3)
C8 0.036(4) 0.023(3) 0.030(3) 0.006(3) 0.003(3) 0.006(3)
C9 0.024(3) 0.024(3) 0.029(3) 0.008(2) 0.003(2) 0.010(3)
C10 0.025(3) 0.020(3) 0.030(3) 0.002(2) -0.001(3) 0.008(3)
C11 0.021(3) 0.023(3) 0.032(3) 0.002(2) 0.000(2) 0.011(3)

loop_
_atom_type_symbol
_atom_type_description
_atom_type_scat_dispersion_real
_atom_type_scat_dispersion_imag
_atom_type_scat_source
C C 0.0033 0.0016 'International Tables Vol C Tables 4.2.6.8 and 6.1.1.4'
H H 0.0000 0.0000 'International Tables Vol C Tables 4.2.6.8 and 6.1.1.4'
O O 0.0106 0.0060 'International Tables Vol C Tables 4.2.6.8 and 6.1.1.4'
Fe Fe 0.3463 0.8444 'International Tables Vol C Tables 4.2.6.8 and 6.1.1.4'
Te Te -0.5308 1.6751 'International Tables Vol C Tables 4.2.6.8 and 6.1.1.4'

loop_
_geom_angle_atom_site_label_1
_geom_angle_atom_site_label_2
_geom_angle_atom_site_label_3
_geom_angle
C1 Te1 Fe2 112.79(15)
C1 Te1 Fe1 106.75(15)
Fe2 Te1 Fe1 62.48(3)
C3 Te2 Fe1 106.84(16)
C3 Te2 Fe2 112.38(15)
Fe1 Te2 Fe2 62.52(2)
C7 Fe1 C8 93.2(3)
C7 Fe1 C6 101.6(3)
C8 Fe1 C6 101.3(3)
C7 Fe1 Te2 156.54(18)
C8 Fe1 Te2 85.54(19)
C6 Fe1 Te2 101.60(18)
C7 Fe1 Te1 87.74(18)
C8 Fe1 Te1 163.2(2)
C6 Fe1 Te1 94.91(18)
Te2 Fe1 Te1 86.92(3)
C7 Fe1 Fe2 99.22(18)
C8 Fe1 Fe2 104.8(2)
C6 Fe1 Fe2 145.37(19)
Te2 Fe1 Fe2 58.82(2)
Te1 Fe1 Fe2 58.54(2)
C11 Fe2 C10 101.4(3)
C11 Fe2 C9 98.3(2)
C10 Fe2 C9 89.5(2)
C11 Fe2 Te1 104.68(19)
C10 Fe2 Te1 153.97(19)
C9 Fe2 Te1 86.65(18)
C11 Fe2 Te2 104.11(16)
C10 Fe2 Te2 86.70(16)
C9 Fe2 Te2 157.60(19)
Te1 Fe2 Te2 87.09(2)
C11 Fe2 Fe1 154.47(18)
C10 Fe2 Fe1 96.51(19)
C9 Fe2 Fe1 99.95(19)
Te1 Fe2 Fe1 58.98(2)
Te2 Fe2 Fe1 58.67(2)
C4 O1 C5 91.6(4)
C2 C1 Te1 118.5(4)
C3 C2 C1 113.5(5)
C3 C2 C4 112.8(4)
C1 C2 C4 112.2(5)
C3 C2 C5 116.4(5)
C1 C2 C5 114.9(5)
C4 C2 C5 83.5(4)
C2 C3 Te2 119.3(4)
O1 C4 C2 92.5(4)
O1 C5 C2 92.3(4)
O2 C6 Fe1 178.0(5)
O3 C7 Fe1 179.1(5)
O4 C8 Fe1 179.5(6)
O5 C9 Fe2 178.2(5)
O6 C10 Fe2 177.4(5)
O7 C11 Fe2 177.5(5)

loop_
_geom_bond_atom_site_label_1
_geom_bond_atom_site_label_2
_geom_bond_distance
Te1 C1 2.173(5)
Te1 Fe2 2.5317(8)
Te1 Fe1 2.5435(8)
Te2 C3 2.164(6)
Te2 Fe1 2.5344(8)
Te2 Fe2 2.5384(7)
Fe1 C7 1.789(6)
Fe1 C8 1.782(6)
Fe1 C6 1.794(6)
Fe1 Fe2 2.6322(11)
Fe2 C11 1.778(6)
Fe2 C10 1.783(6)
Fe2 C9 1.786(5)
O1 C4 1.436(7)
O1 C5 1.448(6)
O2 C6 1.144(7)
O3 C7 1.143(6)
O4 C8 1.153(7)
O5 C9 1.135(6)
O6 C10 1.143(7)
O7 C11 1.158(7)
C1 C2 1.509(8)
C2 C3 1.499(8)
C2 C4 1.556(8)
C2 C5 1.548(8)
